data_1515537
loop_
_publ_author_name
'Parr, Brendan T.'
'Li, Zhanjie'
'Davies, Huw M. L.'

_publ_section_title
;
 Asymmetric Synthesis of Highly Functionalized Cyclopentanes by a Rhodium-
 and Scandium-Catalyzed Five-Step Domino Sequence.
;
_journal_issue 12
_journal_name_full 'Chemical science (Royal Society of Chemistry : 2010)'
_journal_page_first 2378
_journal_page_last 2382
_journal_paper_doi 10.1039/C1SC00434D
_journal_volume 2
_journal_year 2011
_chemical_formula_sum 'C18 H24 O4'
_chemical_formula_weight 304.37
_chemical_name_systematic
;
?
;
_space_group_IT_number 14
_symmetry_cell_setting monoclinic
_symmetry_space_group_name_Hall '-P 2yn'
_symmetry_space_group_name_H-M 'P 1 21/n 1'
_atom_sites_solution_hydrogens geom
_atom_sites_solution_primary direct
_atom_sites_solution_secondary difmap
_audit_creation_method SHELXL-97
_cell_angle_alpha 90.00
_cell_angle_beta 110.6840(10)
_cell_angle_gamma 90.00
_cell_formula_units_Z 12
_cell_length_a 12.1533(3)
_cell_length_b 35.1495(7)
_cell_length_c 12.2922(3)
_cell_measurement_reflns_used 9893
_cell_measurement_temperature 173(2)
_cell_measurement_theta_max 69.15
_cell_measurement_theta_min 3.77
_cell_volume 4912.5(2)
_computing_cell_refinement 'Bruker SMART'
_computing_data_collection 'Bruker SMART'
_computing_data_reduction 'Bruker SAINT'
_computing_molecular_graphics 'Bruker SHELXTL'
_computing_publication_material 'Bruker SHELXTL'
_computing_structure_refinement 'SHELXL-97 (Sheldrick, 1997)'
_computing_structure_solution 'SHELXS-97 (Sheldrick, 1990)'
_diffrn_ambient_temperature 173(2)
_diffrn_measured_fraction_theta_full 0.951
_diffrn_measured_fraction_theta_max 0.951
_diffrn_measurement_device_type 'CCD area detector'
_diffrn_measurement_method 'phi and omega scans'
_diffrn_radiation_monochromator graphite
_diffrn_radiation_source 'fine-focus sealed tube'
_diffrn_radiation_type CuK\a
_diffrn_radiation_wavelength 1.54178
_diffrn_reflns_av_R_equivalents 0.1191
_diffrn_reflns_av_sigmaI/netI 0.0651
_diffrn_reflns_limit_h_max 14
_diffrn_reflns_limit_h_min -14
_diffrn_reflns_limit_k_max 41
_diffrn_reflns_limit_k_min -37
_diffrn_reflns_limit_l_max 13
_diffrn_reflns_limit_l_min -14
_diffrn_reflns_number 41157
_diffrn_reflns_theta_full 67.32
_diffrn_reflns_theta_max 67.32
_diffrn_reflns_theta_min 2.51
_exptl_absorpt_coefficient_mu 0.696
_exptl_absorpt_correction_T_max 0.9149
_exptl_absorpt_correction_T_min 0.7681
_exptl_absorpt_correction_type multi-scan
_exptl_absorpt_process_details SADABS
_exptl_crystal_colour colourless
_exptl_crystal_density_diffrn 1.235
_exptl_crystal_density_method 'not measured'
_exptl_crystal_description block
_exptl_crystal_F_000 1968
_exptl_crystal_size_max 0.40
_exptl_crystal_size_mid 0.25
_exptl_crystal_size_min 0.13
_refine_diff_density_max 0.395
_refine_diff_density_min -0.592
_refine_diff_density_rms 0.088
_refine_ls_extinction_coef 0.00078(18)
_refine_ls_extinction_expression Fc^*^=kFc[1+0.001xFc^2^\l^3^/sin(2\q)]^-1/4^
_refine_ls_extinction_method SHELXL
_refine_ls_goodness_of_fit_ref 1.132
_refine_ls_hydrogen_treatment constr
_refine_ls_matrix_type full
_refine_ls_number_parameters 596
_refine_ls_number_reflns 8401
_refine_ls_number_restraints 0
_refine_ls_restrained_S_all 1.132
_refine_ls_R_factor_all 0.0976
_refine_ls_R_factor_gt 0.0801
_refine_ls_shift/su_max 0.000
_refine_ls_shift/su_mean 0.000
_refine_ls_structure_factor_coef Fsqd
_refine_ls_weighting_details 'calc w=1/[\s^2^(Fo^2^)+(0.1740P)^2^+0.0000P] where P=(Fo^2^+2Fc^2^)/3'
_refine_ls_weighting_scheme calc
_refine_ls_wR_factor_gt 0.2275
_refine_ls_wR_factor_ref 0.2637
_reflns_number_gt 6171
_reflns_number_total 8401
_reflns_threshold_expression >2sigma(I)
_cod_data_source_file c1sc00434d.txt
_cod_data_source_block 123a
_cod_depositor_comments
;
The following automatic conversions were performed:

'_symmetry_cell_setting' value 'Monoclinic' changed to 'monoclinic'
according to
/usr/data/users/saulius/automatic-downloads/retrospective/RSC/lib/dictionaries/cif_core.dic
dictionary named 'cif_core.dic' version 2.4.2 from 2011-04-26.

Automatic conversion script
Id: cif_fix_values 2281 2013-09-26 08:29:07Z andrius 
;
_cod_original_sg_symbol_H-M P2(1)/n
_cod_database_code 1515537

loop_
_symmetry_equiv_pos_as_xyz
'x, y, z'
'-x+1/2, y+1/2, -z+1/2'
'-x, -y, -z'
'x-1/2, -y-1/2, z-1/2'

loop_
_atom_site_label
_atom_site_type_symbol
_atom_site_fract_x
_atom_site_fract_y
_atom_site_fract_z
_atom_site_U_iso_or_equiv
_atom_site_adp_type
_atom_site_occupancy
_atom_site_symmetry_multiplicity
_atom_site_calc_flag
_atom_site_refinement_flags
C1 C 0.5739(3) 0.02391(7) 0.1776(3) 0.0378(7) Uani 1 1 d .
H1A H 0.6408 0.0158 0.1549 0.045 Uiso 1 1 calc R
H1B H 0.5003 0.0166 0.1142 0.045 Uiso 1 1 calc R
C2 C 0.5803(2) 0.00345(7) 0.2887(2) 0.0350(6) Uani 1 1 d .
H2A H 0.5082 0.0087 0.3061 0.042 Uiso 1 1 calc R
H2B H 0.5854 -0.0243 0.2784 0.042 Uiso 1 1 calc R
C3 C 0.6875(2) 0.01696(6) 0.3888(2) 0.0311(6) Uani 1 1 d .
H3A H 0.7601 0.0087 0.3746 0.037 Uiso 1 1 calc R
C4 C 0.6977(2) 0.00532(7) 0.5116(2) 0.0341(6) Uani 1 1 d .
H4A H 0.6204 0.0105 0.5205 0.041 Uiso 1 1 calc R
C5 C 0.7880(3) 0.03388(7) 0.5880(3) 0.0412(7) Uani 1 1 d .
H5A H 0.8682 0.0230 0.6122 0.049 Uiso 1 1 calc R
H5B H 0.7701 0.0399 0.6587 0.049 Uiso 1 1 calc R
C6 C 0.7800(2) 0.07059(7) 0.5141(3) 0.0331(6) Uani 1 1 d .
C7 C 0.6860(2) 0.06053(6) 0.3950(2) 0.0304(6) Uani 1 1 d .
H7A H 0.6090 0.0670 0.4027 0.037 Uiso 1 1 calc R
C8 C 0.6826(2) 0.07967(7) 0.2816(3) 0.0358(6) Uani 1 1 d .
C9 C 0.6588(3) 0.12191(7) 0.2822(3) 0.0489(8) Uani 1 1 d .
H9A H 0.5897 0.1261 0.3040 0.073 Uiso 1 1 calc R
H9B H 0.6443 0.1324 0.2045 0.073 Uiso 1 1 calc R
H9C H 0.7272 0.1346 0.3385 0.073 Uiso 1 1 calc R
C10 C 0.7898(3) 0.07232(8) 0.2464(3) 0.0437(7) Uani 1 1 d .
H10A H 0.7798 0.0857 0.1736 0.066 Uiso 1 1 calc R
H10B H 0.7972 0.0450 0.2353 0.066 Uiso 1 1 calc R
H10C H 0.8609 0.0816 0.3077 0.066 Uiso 1 1 calc R
C11 C 0.7414(2) 0.10466(7) 0.5692(2) 0.0359(6) Uani 1 1 d .
C12 C 0.5967(3) 0.12672(10) 0.6417(3) 0.0632(10) Uani 1 1 d .
H12A H 0.5227 0.1183 0.6489 0.095 Uiso 1 1 calc R
H12B H 0.5832 0.1501 0.5953 0.095 Uiso 1 1 calc R
H12C H 0.6547 0.1316 0.7193 0.095 Uiso 1 1 calc R
C13 C 0.7275(2) -0.03621(7) 0.5398(2) 0.0347(6) Uani 1 1 d .
C14 C 0.6475(3) -0.06010(8) 0.5627(3) 0.0425(7) Uani 1 1 d .
H14A H 0.5748 -0.0500 0.5622 0.051 Uiso 1 1 calc R
C15 C 0.6714(3) -0.09838(8) 0.5862(3) 0.0479(8) Uani 1 1 d .
H15A H 0.6157 -0.1141 0.6026 0.057 Uiso 1 1 calc R
C16 C 0.7757(3) -0.11373(7) 0.5859(3) 0.0457(7) Uani 1 1 d .
H16A H 0.7916 -0.1400 0.6011 0.055 Uiso 1 1 calc R
C17 C 0.8570(3) -0.09050(7) 0.5633(3) 0.0427(7) Uani 1 1 d .
H17A H 0.9294 -0.1008 0.5634 0.051 Uiso 1 1 calc R
C18 C 0.8323(2) -0.05188(7) 0.5402(3) 0.0385(7) Uani 1 1 d .
H18A H 0.8884 -0.0361 0.5245 0.046 Uiso 1 1 calc R
O1 O 0.57713(17) 0.06460(5) 0.19160(17) 0.0367(5) Uani 1 1 d .
O2 O 0.88927(17) 0.07863(5) 0.50224(18) 0.0420(5) Uani 1 1 d .
H2C H 0.9378 0.0856 0.5667 0.063 Uiso 1 1 calc R
O3 O 0.7947(2) 0.13392(5) 0.5977(2) 0.0594(7) Uani 1 1 d .
O4 O 0.64051(19) 0.09729(6) 0.5850(2) 0.0497(6) Uani 1 1 d .
C1B C 0.0845(3) 0.14123(7) -0.3083(3) 0.0425(7) Uani 1 1 d .
H1BA H 0.0174 0.1514 -0.3741 0.051 Uiso 1 1 calc R
H1BB H 0.1552 0.1421 -0.3306 0.051 Uiso 1 1 calc R
C2B C 0.1044(3) 0.16612(7) -0.2016(3) 0.0391(7) Uani 1 1 d .
H2BA H 0.0308 0.1680 -0.1845 0.047 Uiso 1 1 calc R
H2BB H 0.1273 0.1921 -0.2165 0.047 Uiso 1 1 calc R
C3B C 0.2015(2) 0.14869(6) -0.0979(2) 0.0322(6) Uani 1 1 d .
H3BA H 0.2766 0.1492 -0.1140 0.039 Uiso 1 1 calc R
C4B C 0.2237(2) 0.16667(6) 0.0217(2) 0.0349(7) Uani 1 1 d .
H4BA H 0.1471 0.1762 0.0239 0.042 Uiso 1 1 calc R
C5B C 0.2651(3) 0.13302(7) 0.1091(3) 0.0382(7) Uani 1 1 d .
H5BA H 0.3461 0.1376 0.1639 0.046 Uiso 1 1 calc R
H5BB H 0.2125 0.1302 0.1543 0.046 Uiso 1 1 calc R
C6B C 0.2612(2) 0.09648(7) 0.0364(2) 0.0327(6) Uani 1 1 d .
C7B C 0.1706(2) 0.10728(6) -0.0833(2) 0.0311(6) Uani 1 1 d .
H7BA H 0.0924 0.1079 -0.0733 0.037 Uiso 1 1 calc R
C8B C 0.1534(2) 0.08325(7) -0.1920(3) 0.0376(7) Uani 1 1 d .
C9B C 0.1002(3) 0.04462(7) -0.1850(3) 0.0500(8) Uani 1 1 d .
H9BA H 0.0298 0.0480 -0.1645 0.075 Uiso 1 1 calc R
H9BB H 0.1577 0.0291 -0.1255 0.075 Uiso 1 1 calc R
H9BC H 0.0786 0.0318 -0.2605 0.075 Uiso 1 1 calc R
C10B C 0.2626(3) 0.07819(9) -0.2250(3) 0.0508(8) Uani 1 1 d .
H10D H 0.2430 0.0623 -0.2947 0.076 Uiso 1 1 calc R
H10E H 0.3249 0.0659 -0.1607 0.076 Uiso 1 1 calc R
H10F H 0.2898 0.1031 -0.2406 0.076 Uiso 1 1 calc R
C11B C 0.2250(2) 0.06183(7) 0.0910(3) 0.0346(6) Uani 1 1 d .
C12B C 0.0713(3) 0.03596(8) 0.1449(3) 0.0521(9) Uani 1 1 d .
H12D H -0.0081 0.0424 0.1422 0.078 Uiso 1 1 calc R
H12E H 0.1229 0.0323 0.2260 0.078 Uiso 1 1 calc R
H12F H 0.0685 0.0124 0.1013 0.078 Uiso 1 1 calc R
C13B C 0.3086(3) 0.19967(6) 0.0459(3) 0.0346(6) Uani 1 1 d .
C14B C 0.2748(3) 0.23629(7) 0.0632(3) 0.0458(8) Uani 1 1 d .
H14B H 0.1979 0.2407 0.0638 0.055 Uiso 1 1 calc R
C15B C 0.3532(3) 0.26684(8) 0.0798(3) 0.0550(9) Uani 1 1 d .
H15B H 0.3300 0.2918 0.0925 0.066 Uiso 1 1 calc R
C16B C 0.4641(3) 0.26045(8) 0.0777(3) 0.0500(8) Uani 1 1 d .
H16B H 0.5167 0.2812 0.0871 0.060 Uiso 1 1 calc R
C17B C 0.4995(3) 0.22422(8) 0.0621(3) 0.0446(7) Uani 1 1 d .
H17B H 0.5767 0.2200 0.0621 0.054 Uiso 1 1 calc R
C18B C 0.4226(2) 0.19429(7) 0.0467(3) 0.0375(7) Uani 1 1 d .
H18B H 0.4476 0.1694 0.0363 0.045 Uiso 1 1 calc R
O1B O 0.06077(18) 0.10247(5) -0.28723(18) 0.0414(5) Uani 1 1 d .
O2B O 0.37039(16) 0.08991(5) 0.02348(18) 0.0414(5) Uani 1 1 d .
H2BC H 0.4193 0.0823 0.0869 0.062 Uiso 1 1 calc R
O3B O 0.28471(19) 0.03455(5) 0.1282(2) 0.0508(6) Uani 1 1 d .
O4B O 0.11655(17) 0.06648(5) 0.09386(19) 0.0426(5) Uani 1 1 d .
C1C C 0.9901(3) 0.19334(7) 0.3197(3) 0.0397(7) Uani 1 1 d .
H1CA H 0.9178 0.1930 0.3394 0.048 Uiso 1 1 calc R
H1CB H 1.0553 0.1832 0.3873 0.048 Uiso 1 1 calc R
C2C C 0.9725(3) 0.16781(7) 0.2144(3) 0.0406(7) Uani 1 1 d .
H2CA H 0.9475 0.1421 0.2292 0.049 Uiso 1 1 calc R
H2CB H 1.0475 0.1653 0.2003 0.049 Uiso 1 1 calc R
C3C C 0.8787(2) 0.18529(6) 0.1079(2) 0.0321(6) Uani 1 1 d .
H3CA H 0.8015 0.1849 0.1199 0.039 Uiso 1 1 calc R
C4C C 0.8628(2) 0.16738(6) -0.0102(2) 0.0357(7) Uani 1 1 d .
H4CA H 0.9421 0.1593 -0.0092 0.043 Uiso 1 1 calc R
C5C C 0.8194(3) 0.20055(7) -0.0992(3) 0.0399(7) Uani 1 1 d .
H5CA H 0.7376 0.1959 -0.1520 0.048 Uiso 1 1 calc R
H5CB H 0.8702 0.2029 -0.1465 0.048 Uiso 1 1 calc R
C6C C 0.8257(2) 0.23750(7) -0.0268(2) 0.0323(6) Uani 1 1 d .
C7C C 0.9116(2) 0.22660(6) 0.0946(2) 0.0317(6) Uani 1 1 d .
H7CA H 0.9913 0.2257 0.0880 0.038 Uiso 1 1 calc R
C8C C 0.9255(3) 0.25091(7) 0.2026(3) 0.0370(7) Uani 1 1 d .
C9C C 0.9791(3) 0.28940(7) 0.1951(3) 0.0481(8) Uani 1 1 d .
H9CA H 0.9861 0.3044 0.2644 0.072 Uiso 1 1 calc R
H9CB H 0.9286 0.3029 0.1256 0.072 Uiso 1 1 calc R
H9CC H 1.0573 0.2858 0.1904 0.072 Uiso 1 1 calc R
C10C C 0.8156(3) 0.25623(9) 0.2336(3) 0.0480(8) Uani 1 1 d .
H10G H 0.8342 0.2724 0.3026 0.072 Uiso 1 1 calc R
H10H H 0.7881 0.2314 0.2497 0.072 Uiso 1 1 calc R
H10I H 0.7539 0.2683 0.1683 0.072 Uiso 1 1 calc R
C11C C 0.8656(3) 0.27102(7) -0.0832(3) 0.0353(6) Uani 1 1 d .
C12C C 1.0229(3) 0.29512(9) -0.1345(3) 0.0606(10) Uani 1 1 d .
H12G H 1.1040 0.2887 -0.1262 0.091 Uiso 1 1 calc R
H12H H 1.0218 0.3198 -0.0977 0.091 Uiso 1 1 calc R
H12I H 0.9745 0.2966 -0.2173 0.091 Uiso 1 1 calc R
C13C C 0.7837(2) 0.13276(7) -0.0387(2) 0.0332(6) Uani 1 1 d .
C14C C 0.8243(3) 0.09765(7) -0.0606(3) 0.0429(7) Uani 1 1 d .
H14C H 0.9030 0.0952 -0.0583 0.052 Uiso 1 1 calc R
C15C C 0.7505(3) 0.06588(8) -0.0861(3) 0.0539(9) Uani 1 1 d .
H15C H 0.7786 0.0421 -0.1022 0.065 Uiso 1 1 calc R
C16C C 0.6373(3) 0.06901(9) -0.0879(3) 0.0559(9) Uani 1 1 d .
H16C H 0.5878 0.0472 -0.1035 0.067 Uiso 1 1 calc R
C17C C 0.5949(3) 0.10386(9) -0.0669(3) 0.0484(8) Uani 1 1 d .
H17C H 0.5163 0.1061 -0.0690 0.058 Uiso 1 1 calc R
C18C C 0.6676(3) 0.13527(8) -0.0430(3) 0.0404(7) Uani 1 1 d .
H18C H 0.6381 0.1591 -0.0292 0.048 Uiso 1 1 calc R
O1C O 1.01615(17) 0.23175(5) 0.29840(18) 0.0381(5) Uani 1 1 d .
O2C O 0.71513(17) 0.24586(6) -0.01879(19) 0.0441(5) Uani 1 1 d .
H2CC H 0.6676 0.2520 -0.0846 0.066 Uiso 1 1 calc R
O3C O 0.8063(2) 0.29761(5) -0.1279(2) 0.0545(6) Uani 1 1 d .
O4C O 0.97634(18) 0.26606(5) -0.0790(2) 0.0460(6) Uani 1 1 d .

loop_
_atom_site_aniso_label
_atom_site_aniso_U_11
_atom_site_aniso_U_22
_atom_site_aniso_U_33
_atom_site_aniso_U_23
_atom_site_aniso_U_13
_atom_site_aniso_U_12
C1 0.0459(16) 0.0259(13) 0.0461(17) -0.0047(11) 0.0217(14) 0.0022(11)
C2 0.0382(15) 0.0251(12) 0.0468(17) -0.0045(11) 0.0211(14) -0.0022(10)
C3 0.0374(14) 0.0220(11) 0.0427(16) -0.0016(11) 0.0252(13) 0.0011(10)
C4 0.0392(15) 0.0266(12) 0.0454(17) 0.0002(11) 0.0259(14) 0.0026(10)
C5 0.0593(19) 0.0251(13) 0.0450(17) 0.0004(12) 0.0257(16) 0.0012(12)
C6 0.0384(15) 0.0253(12) 0.0410(16) -0.0016(11) 0.0207(13) -0.0017(10)
C7 0.0368(14) 0.0222(11) 0.0392(16) -0.0030(10) 0.0219(13) 0.0001(10)
C8 0.0412(16) 0.0252(12) 0.0474(17) 0.0008(11) 0.0234(14) -0.0023(10)
C9 0.070(2) 0.0238(14) 0.055(2) 0.0026(12) 0.0242(18) -0.0005(13)
C10 0.0451(17) 0.0477(16) 0.0468(18) 0.0045(13) 0.0269(15) -0.0041(13)
C11 0.0430(16) 0.0282(13) 0.0398(16) -0.0018(11) 0.0186(14) -0.0013(11)
C12 0.078(3) 0.063(2) 0.062(2) -0.0138(17) 0.040(2) 0.0201(18)
C13 0.0488(16) 0.0230(12) 0.0402(16) -0.0006(11) 0.0257(14) 0.0000(11)
C14 0.0454(17) 0.0369(14) 0.057(2) 0.0061(13) 0.0325(16) 0.0035(12)
C15 0.0525(19) 0.0370(15) 0.061(2) 0.0097(14) 0.0280(17) -0.0066(13)
C16 0.061(2) 0.0260(13) 0.0514(19) 0.0063(12) 0.0222(17) 0.0028(13)
C17 0.0504(18) 0.0319(14) 0.0537(19) 0.0037(13) 0.0281(16) 0.0111(12)
C18 0.0470(16) 0.0308(13) 0.0483(18) 0.0036(12) 0.0300(15) 0.0010(11)
O1 0.0438(11) 0.0258(9) 0.0425(12) -0.0012(8) 0.0178(10) 0.0011(7)
O2 0.0402(11) 0.0448(11) 0.0476(13) -0.0058(9) 0.0238(10) -0.0051(8)
O3 0.0735(16) 0.0287(10) 0.0855(18) -0.0160(11) 0.0400(15) -0.0104(10)
O4 0.0565(13) 0.0459(11) 0.0613(15) -0.0168(10) 0.0390(12) -0.0016(9)
C1B 0.0501(18) 0.0297(14) 0.0504(19) 0.0043(12) 0.0211(15) -0.0078(12)
C2B 0.0468(16) 0.0252(12) 0.0491(18) 0.0063(12) 0.0218(15) -0.0011(11)
C3B 0.0376(15) 0.0217(12) 0.0448(17) -0.0001(11) 0.0238(13) -0.0041(10)
C4B 0.0401(15) 0.0251(12) 0.0512(18) -0.0020(11) 0.0304(14) -0.0018(10)
C5B 0.0533(18) 0.0275(13) 0.0425(17) -0.0005(12) 0.0274(15) -0.0075(11)
C6B 0.0369(15) 0.0257(12) 0.0444(16) 0.0027(11) 0.0255(14) -0.0011(10)
C7B 0.0349(14) 0.0207(11) 0.0452(17) 0.0007(11) 0.0232(13) -0.0025(10)
C8B 0.0425(16) 0.0249(12) 0.0481(18) -0.0009(12) 0.0192(14) 0.0022(11)
C9B 0.061(2) 0.0256(14) 0.057(2) -0.0021(13) 0.0133(17) -0.0047(13)
C10B 0.0533(19) 0.0533(18) 0.053(2) -0.0142(15) 0.0282(17) 0.0069(14)
C11B 0.0443(16) 0.0251(12) 0.0430(16) 0.0029(11) 0.0260(14) -0.0009(11)
C12B 0.061(2) 0.0433(16) 0.066(2) 0.0129(15) 0.0388(19) -0.0121(14)
C13B 0.0499(17) 0.0209(12) 0.0428(17) -0.0010(11) 0.0285(15) -0.0016(10)
C14B 0.0562(19) 0.0304(14) 0.058(2) -0.0041(13) 0.0298(18) 0.0046(13)
C15B 0.081(3) 0.0243(14) 0.066(2) -0.0046(13) 0.034(2) -0.0031(14)
C16B 0.065(2) 0.0387(15) 0.050(2) -0.0044(14) 0.0260(18) -0.0208(14)
C17B 0.0486(18) 0.0459(16) 0.0483(19) -0.0053(14) 0.0282(16) -0.0106(13)
C18B 0.0457(16) 0.0316(13) 0.0456(17) -0.0054(12) 0.0288(15) -0.0056(11)
O1B 0.0497(12) 0.0267(9) 0.0491(13) 0.0020(8) 0.0191(11) -0.0032(8)
O2B 0.0367(11) 0.0466(11) 0.0492(13) 0.0059(9) 0.0257(10) 0.0025(8)
O3B 0.0581(14) 0.0319(10) 0.0710(16) 0.0141(10) 0.0334(13) 0.0081(9)
O4B 0.0458(12) 0.0341(10) 0.0602(14) 0.0134(9) 0.0338(11) -0.0005(8)
C1C 0.0473(17) 0.0311(13) 0.0432(17) 0.0037(12) 0.0191(15) -0.0032(12)
C2C 0.0536(18) 0.0264(13) 0.0474(18) 0.0050(12) 0.0245(15) 0.0001(11)
C3C 0.0401(15) 0.0227(12) 0.0409(16) -0.0002(10) 0.0235(13) -0.0030(10)
C4C 0.0433(16) 0.0242(12) 0.0508(18) -0.0025(11) 0.0305(15) -0.0033(10)
C5C 0.0562(18) 0.0295(13) 0.0402(17) -0.0003(12) 0.0247(15) -0.0068(12)
C6C 0.0357(15) 0.0250(12) 0.0452(17) 0.0026(11) 0.0253(14) 0.0003(10)
C7C 0.0376(15) 0.0224(12) 0.0432(16) 0.0004(11) 0.0241(14) -0.0024(10)
C8C 0.0448(17) 0.0245(12) 0.0461(17) -0.0015(11) 0.0216(15) 0.0023(11)
C9C 0.060(2) 0.0278(14) 0.054(2) -0.0025(13) 0.0167(17) -0.0049(13)
C10C 0.0498(19) 0.0486(17) 0.053(2) -0.0080(14) 0.0273(17) 0.0095(14)
C11C 0.0463(16) 0.0247(12) 0.0427(17) 0.0002(11) 0.0252(14) -0.0001(11)
C12C 0.069(2) 0.061(2) 0.065(2) 0.0145(17) 0.041(2) -0.0189(17)
C13C 0.0446(16) 0.0232(12) 0.0412(16) -0.0009(11) 0.0269(14) -0.0029(10)
C14C 0.0491(18) 0.0323(14) 0.055(2) -0.0027(13) 0.0283(16) 0.0026(12)
C15C 0.078(2) 0.0270(14) 0.061(2) -0.0065(13) 0.030(2) -0.0036(14)
C16C 0.072(2) 0.0473(17) 0.051(2) -0.0034(15) 0.0256(19) -0.0289(16)
C17C 0.0463(18) 0.0608(19) 0.0435(18) -0.0041(15) 0.0225(16) -0.0164(14)
C18C 0.0480(17) 0.0364(14) 0.0491(18) -0.0058(13) 0.0323(15) -0.0045(12)
O1C 0.0418(11) 0.0291(9) 0.0452(12) 0.0019(8) 0.0176(10) -0.0008(7)
O2C 0.0354(11) 0.0586(12) 0.0456(13) 0.0068(10) 0.0234(10) 0.0058(9)
O3C 0.0712(16) 0.0314(11) 0.0718(16) 0.0166(10) 0.0387(14) 0.0148(10)
O4C 0.0453(12) 0.0457(11) 0.0581(14) 0.0159(10) 0.0320(11) -0.0028(9)

loop_
_atom_type_symbol
_atom_type_description
_atom_type_scat_dispersion_real
_atom_type_scat_dispersion_imag
_atom_type_scat_source
C C 0.0181 0.0091 'International Tables Vol C Tables 4.2.6.8 and 6.1.1.4'
H H 0.0000 0.0000 'International Tables Vol C Tables 4.2.6.8 and 6.1.1.4'
O O 0.0492 0.0322 'International Tables Vol C Tables 4.2.6.8 and 6.1.1.4'

loop_
_geom_angle_atom_site_label_1
_geom_angle_atom_site_label_2
_geom_angle_atom_site_label_3
_geom_angle
O1 C1 C2 111.8(2)
O1 C1 H1A 109.3
C2 C1 H1A 109.3
O1 C1 H1B 109.3
C2 C1 H1B 109.3
H1A C1 H1B 107.9
C3 C2 C1 109.7(2)
C3 C2 H2A 109.7
C1 C2 H2A 109.7
C3 C2 H2B 109.7
C1 C2 H2B 109.7
H2A C2 H2B 108.2
C2 C3 C4 117.7(2)
C2 C3 C7 109.3(2)
C4 C3 C7 102.51(19)
C2 C3 H3A 109.0
C4 C3 H3A 109.0
C7 C3 H3A 109.0
C13 C4 C3 114.4(2)
C13 C4 C5 115.3(2)
C3 C4 C5 102.7(2)
C13 C4 H4A 108.0
C3 C4 H4A 108.0
C5 C4 H4A 108.0
C4 C5 C6 107.4(2)
C4 C5 H5A 110.2
C6 C5 H5A 110.2
C4 C5 H5B 110.2
C6 C5 H5B 110.2
H5A C5 H5B 108.5
O2 C6 C11 109.6(2)
O2 C6 C7 110.8(2)
C11 C6 C7 111.0(2)
O2 C6 C5 110.9(2)
C11 C6 C5 110.8(2)
C7 C6 C5 103.6(2)
C3 C7 C8 112.9(2)
C3 C7 C6 104.9(2)
C8 C7 C6 122.2(2)
C3 C7 H7A 105.1
C8 C7 H7A 105.1
C6 C7 H7A 105.1
O1 C8 C9 103.9(2)
O1 C8 C10 109.3(2)
C9 C8 C10 110.5(2)
O1 C8 C7 105.21(19)
C9 C8 C7 111.7(2)
C10 C8 C7 115.4(2)
C8 C9 H9A 109.5
C8 C9 H9B 109.5
H9A C9 H9B 109.5
C8 C9 H9C 109.5
H9A C9 H9C 109.5
H9B C9 H9C 109.5
C8 C10 H10A 109.5
C8 C10 H10B 109.5
H10A C10 H10B 109.5
C8 C10 H10C 109.5
H10A C10 H10C 109.5
H10B C10 H10C 109.5
O3 C11 O4 123.6(2)
O3 C11 C6 125.6(2)
O4 C11 C6 110.8(2)
O4 C12 H12A 109.5
O4 C12 H12B 109.5
H12A C12 H12B 109.5
O4 C12 H12C 109.5
H12A C12 H12C 109.5
H12B C12 H12C 109.5
C18 C13 C14 117.9(2)
C18 C13 C4 122.0(2)
C14 C13 C4 120.1(2)
C15 C14 C13 121.3(3)
C15 C14 H14A 119.3
C13 C14 H14A 119.3
C16 C15 C14 120.3(3)
C16 C15 H15A 119.8
C14 C15 H15A 119.8
C15 C16 C17 119.5(3)
C15 C16 H16A 120.3
C17 C16 H16A 120.3
C16 C17 C18 119.8(3)
C16 C17 H17A 120.1
C18 C17 H17A 120.1
C13 C18 C17 121.2(2)
C13 C18 H18A 119.4
C17 C18 H18A 119.4
C1 O1 C8 115.4(2)
C6 O2 H2C 109.5
C11 O4 C12 116.4(2)
O1B C1B C2B 111.7(2)
O1B C1B H1BA 109.3
C2B C1B H1BA 109.3
O1B C1B H1BB 109.3
C2B C1B H1BB 109.3
H1BA C1B H1BB 107.9
C1B C2B C3B 109.2(2)
C1B C2B H2BA 109.8
C3B C2B H2BA 109.8
C1B C2B H2BB 109.8
C3B C2B H2BB 109.8
H2BA C2B H2BB 108.3
C2B C3B C7B 109.3(2)
C2B C3B C4B 117.2(2)
C7B C3B C4B 104.3(2)
C2B C3B H3BA 108.6
C7B C3B H3BA 108.6
C4B C3B H3BA 108.6
C13B C4B C3B 112.5(2)
C13B C4B C5B 114.6(2)
C3B C4B C5B 104.64(19)
C13B C4B H4BA 108.3
C3B C4B H4BA 108.3
C5B C4B H4BA 108.3
C6B C5B C4B 107.1(2)
C6B C5B H5BA 110.3
C4B C5B H5BA 110.3
C6B C5B H5BB 110.3
C4B C5B H5BB 110.3
H5BA C5B H5BB 108.5
O2B C6B C11B 110.3(2)
O2B C6B C7B 108.5(2)
C11B C6B C7B 113.3(2)
O2B C6B C5B 111.1(2)
C11B C6B C5B 111.1(2)
C7B C6B C5B 102.2(2)
C3B C7B C8B 112.7(2)
C3B C7B C6B 102.9(2)
C8B C7B C6B 121.9(2)
C3B C7B H7BA 106.1
C8B C7B H7BA 106.1
C6B C7B H7BA 106.1
O1B C8B C9B 103.5(2)
O1B C8B C10B 109.6(2)
C9B C8B C10B 109.8(2)
O1B C8B C7B 105.70(19)
C9B C8B C7B 111.9(2)
C10B C8B C7B 115.6(2)
C8B C9B H9BA 109.5
C8B C9B H9BB 109.5
H9BA C9B H9BB 109.5
C8B C9B H9BC 109.5
H9BA C9B H9BC 109.5
H9BB C9B H9BC 109.5
C8B C10B H10D 109.5
C8B C10B H10E 109.5
H10D C10B H10E 109.5
C8B C10B H10F 109.5
H10D C10B H10F 109.5
H10E C10B H10F 109.5
O3B C11B O4B 124.0(2)
O3B C11B C6B 125.4(2)
O4B C11B C6B 110.6(2)
O4B C12B H12D 109.5
O4B C12B H12E 109.5
H12D C12B H12E 109.5
O4B C12B H12F 109.5
H12D C12B H12F 109.5
H12E C12B H12F 109.5
C14B C13B C18B 118.1(2)
C14B C13B C4B 121.6(2)
C18B C13B C4B 120.3(2)
C13B C14B C15B 120.6(3)
C13B C14B H14B 119.7
C15B C14B H14B 119.7
C16B C15B C14B 119.5(3)
C16B C15B H15B 120.3
C14B C15B H15B 120.3
C15B C16B C17B 120.6(3)
C15B C16B H16B 119.7
C17B C16B H16B 119.7
C18B C17B C16B 119.7(3)
C18B C17B H17B 120.2
C16B C17B H17B 120.2
C17B C18B C13B 121.5(2)
C17B C18B H18B 119.3
C13B C18B H18B 119.3
C1B O1B C8B 115.7(2)
C6B O2B H2BC 109.5
C11B O4B C12B 116.7(2)
O1C C1C C2C 111.9(2)
O1C C1C H1CA 109.2
C2C C1C H1CA 109.2
O1C C1C H1CB 109.2
C2C C1C H1CB 109.2
H1CA C1C H1CB 107.9
C1C C2C C3C 109.2(2)
C1C C2C H2CA 109.8
C3C C2C H2CA 109.8
C1C C2C H2CB 109.8
C3C C2C H2CB 109.8
H2CA C2C H2CB 108.3
C2C C3C C7C 109.2(2)
C2C C3C C4C 116.9(2)
C7C C3C C4C 103.8(2)
C2C C3C H3CA 108.9
C7C C3C H3CA 108.9
C4C C3C H3CA 108.9
C13C C4C C3C 114.0(2)
C13C C4C C5C 114.1(2)
C3C C4C C5C 104.82(19)
C13C C4C H4CA 107.8
C3C C4C H4CA 107.8
C5C C4C H4CA 107.8
C4C C5C C6C 106.7(2)
C4C C5C H5CA 110.4
C6C C5C H5CA 110.4
C4C C5C H5CB 110.4
C6C C5C H5CB 110.4
H5CA C5C H5CB 108.6
O2C C6C C11C 109.4(2)
O2C C6C C7C 108.7(2)
C11C C6C C7C 114.6(2)
O2C C6C C5C 110.9(2)
C11C C6C C5C 110.1(2)
C7C C6C C5C 103.0(2)
C3C C7C C6C 103.1(2)
C3C C7C C8C 112.8(2)
C6C C7C C8C 122.0(2)
C3C C7C H7CA 105.9
C6C C7C H7CA 105.9
C8C C7C H7CA 105.9
O1C C8C C9C 104.0(2)
O1C C8C C10C 109.4(2)
C9C C8C C10C 109.8(2)
O1C C8C C7C 105.15(19)
C9C C8C C7C 111.2(2)
C10C C8C C7C 116.4(2)
C8C C9C H9CA 109.5
C8C C9C H9CB 109.5
H9CA C9C H9CB 109.5
C8C C9C H9CC 109.5
H9CA C9C H9CC 109.5
H9CB C9C H9CC 109.5
C8C C10C H10G 109.5
C8C C10C H10H 109.5
H10G C10C H10H 109.5
C8C C10C H10I 109.5
H10G C10C H10I 109.5
H10H C10C H10I 109.5
O3C C11C O4C 123.8(2)
O3C C11C C6C 125.3(2)
O4C C11C C6C 110.9(2)
O4C C12C H12G 109.5
O4C C12C H12H 109.5
H12G C12C H12H 109.5
O4C C12C H12I 109.5
H12G C12C H12I 109.5
H12H C12C H12I 109.5
C14C C13C C18C 118.2(2)
C14C C13C C4C 121.2(2)
C18C C13C C4C 120.6(2)
C13C C14C C15C 120.6(3)
C13C C14C H14C 119.7
C15C C14C H14C 119.7
C16C C15C C14C 120.0(3)
C16C C15C H15C 120.0
C14C C15C H15C 120.0
C15C C16C C17C 120.2(3)
C15C C16C H16C 119.9
C17C C16C H16C 119.9
C18C C17C C16C 119.6(3)
C18C C17C H17C 120.2
C16C C17C H17C 120.2
C17C C18C C13C 121.4(3)
C17C C18C H18C 119.3
C13C C18C H18C 119.3
C1C O1C C8C 115.4(2)
C6C O2C H2CC 109.5
C11C O4C C12C 116.4(2)

loop_
_geom_bond_atom_site_label_1
_geom_bond_atom_site_label_2
_geom_bond_distance
C1 O1 1.439(3)
C1 C2 1.521(4)
C1 H1A 0.9900
C1 H1B 0.9900
C2 C3 1.518(4)
C2 H2A 0.9900
C2 H2B 0.9900
C3 C4 1.526(4)
C3 C7 1.534(3)
C3 H3A 1.0000
C4 C13 1.514(3)
C4 C5 1.538(4)
C4 H4A 1.0000
C5 C6 1.561(3)
C5 H5A 0.9900
C5 H5B 0.9900
C6 O2 1.415(3)
C6 C11 1.529(3)
C6 C7 1.547(4)
C7 C8 1.535(4)
C7 H7A 1.0000
C8 O1 1.465(3)
C8 C9 1.513(3)
C8 C10 1.532(3)
C9 H9A 0.9800
C9 H9B 0.9800
C9 H9C 0.9800
C10 H10A 0.9800
C10 H10B 0.9800
C10 H10C 0.9800
C11 O3 1.200(3)
C11 O4 1.333(3)
C12 O4 1.449(3)
C12 H12A 0.9800
C12 H12B 0.9800
C12 H12C 0.9800
C13 C18 1.386(4)
C13 C14 1.387(3)
C14 C15 1.386(4)
C14 H14A 0.9500
C15 C16 1.378(4)
C15 H15A 0.9500
C16 C17 1.384(4)
C16 H16A 0.9500
C17 C18 1.398(3)
C17 H17A 0.9500
C18 H18A 0.9500
O2 H2C 0.8400
C1B O1B 1.435(3)
C1B C2B 1.523(4)
C1B H1BA 0.9900
C1B H1BB 0.9900
C2B C3B 1.526(4)
C2B H2BA 0.9900
C2B H2BB 0.9900
C3B C7B 1.530(3)
C3B C4B 1.534(4)
C3B H3BA 1.0000
C4B C13B 1.510(3)
C4B C5B 1.557(4)
C4B H4BA 1.0000
C5B C6B 1.556(3)
C5B H5BA 0.9900
C5B H5BB 0.9900
C6B O2B 1.409(3)
C6B C11B 1.529(3)
C6B C7B 1.542(4)
C7B C8B 1.532(4)
C7B H7BA 1.0000
C8B O1B 1.471(3)
C8B C9B 1.520(3)
C8B C10B 1.528(4)
C9B H9BA 0.9800
C9B H9BB 0.9800
C9B H9BC 0.9800
C10B H10D 0.9800
C10B H10E 0.9800
C10B H10F 0.9800
C11B O3B 1.192(3)
C11B O4B 1.341(3)
C12B O4B 1.446(3)
C12B H12D 0.9800
C12B H12E 0.9800
C12B H12F 0.9800
C13B C14B 1.390(3)
C13B C18B 1.395(4)
C14B C15B 1.402(4)
C14B H14B 0.9500
C15B C16B 1.375(5)
C15B H15B 0.9500
C16B C17B 1.379(4)
C16B H16B 0.9500
C17B C18B 1.375(4)
C17B H17B 0.9500
C18B H18B 0.9500
O2B H2BC 0.8400
C1C O1C 1.432(3)
C1C C2C 1.527(4)
C1C H1CA 0.9900
C1C H1CB 0.9900
C2C C3C 1.529(4)
C2C H2CA 0.9900
C2C H2CB 0.9900
C3C C7C 1.530(3)
C3C C4C 1.531(4)
C3C H3CA 1.0000
C4C C13C 1.513(3)
C4C C5C 1.558(4)
C4C H4CA 1.0000
C5C C6C 1.560(3)
C5C H5CA 0.9900
C5C H5CB 0.9900
C6C O2C 1.413(3)
C6C C11C 1.530(3)
C6C C7C 1.537(4)
C7C C8C 1.538(4)
C7C H7CA 1.0000
C8C O1C 1.462(4)
C8C C9C 1.518(3)
C8C C10C 1.525(4)
C9C H9CA 0.9800
C9C H9CB 0.9800
C9C H9CC 0.9800
C10C H10G 0.9800
C10C H10H 0.9800
C10C H10I 0.9800
C11C O3C 1.190(3)
C11C O4C 1.340(3)
C12C O4C 1.450(3)
C12C H12G 0.9800
C12C H12H 0.9800
C12C H12I 0.9800
C13C C14C 1.391(3)
C13C C18C 1.396(4)
C14C C15C 1.397(4)
C14C H14C 0.9500
C15C C16C 1.373(5)
C15C H15C 0.9500
C16C C17C 1.388(5)
C16C H16C 0.9500
C17C C18C 1.379(4)
C17C H17C 0.9500
C18C H18C 0.9500
O2C H2CC 0.8400

loop_
_geom_hbond_atom_site_label_D
_geom_hbond_atom_site_label_H
_geom_hbond_atom_site_label_A
_geom_hbond_distance_DH
_geom_hbond_distance_HA
_geom_hbond_distance_DA
_geom_hbond_angle_DHA
_geom_hbond_site_symmetry_A
O2 H2C O1B 0.84 1.98 2.817(3) 175.7 1_656
O2B H2BC O1 0.84 1.99 2.776(3) 154.5 .
O2C H2CC O1C 0.84 1.98 2.771(3) 157.2 4_565

loop_
_geom_torsion_atom_site_label_1
_geom_torsion_atom_site_label_2
_geom_torsion_atom_site_label_3
_geom_torsion_atom_site_label_4
_geom_torsion
O1 C1 C2 C3 -54.1(3)
C1 C2 C3 C4 169.13(19)
C1 C2 C3 C7 52.9(2)
C2 C3 C4 C13 72.6(3)
C7 C3 C4 C13 -167.5(2)
C2 C3 C4 C5 -161.6(2)
C7 C3 C4 C5 -41.7(2)
C13 C4 C5 C6 152.1(2)
C3 C4 C5 C6 26.9(2)
C4 C5 C6 O2 -120.6(2)
C4 C5 C6 C11 117.5(2)
C4 C5 C6 C7 -1.7(2)
C2 C3 C7 C8 -57.5(3)
C4 C3 C7 C8 177.0(2)
C2 C3 C7 C6 167.14(18)
C4 C3 C7 C6 41.6(2)
O2 C6 C7 C3 94.7(2)
C11 C6 C7 C3 -143.27(19)
C5 C6 C7 C3 -24.3(2)
O2 C6 C7 C8 -35.4(3)
C11 C6 C7 C8 86.6(3)
C5 C6 C7 C8 -154.4(2)
C3 C7 C8 O1 57.5(3)
C6 C7 C8 O1 -175.89(19)
C3 C7 C8 C9 169.6(2)
C6 C7 C8 C9 -63.8(3)
C3 C7 C8 C10 -63.1(3)
C6 C7 C8 C10 63.5(3)
O2 C6 C11 O3 0.4(4)
C7 C6 C11 O3 -122.3(3)
C5 C6 C11 O3 123.1(3)
O2 C6 C11 O4 -177.8(2)
C7 C6 C11 O4 59.5(3)
C5 C6 C11 O4 -55.1(3)
C3 C4 C13 C18 62.6(4)
C5 C4 C13 C18 -56.3(4)
C3 C4 C13 C14 -115.4(3)
C5 C4 C13 C14 125.7(3)
C18 C13 C14 C15 0.5(5)
C4 C13 C14 C15 178.6(3)
C13 C14 C15 C16 -0.8(5)
C14 C15 C16 C17 0.8(5)
C15 C16 C17 C18 -0.5(5)
C14 C13 C18 C17 -0.2(5)
C4 C13 C18 C17 -178.2(3)
C16 C17 C18 C13 0.2(5)
C2 C1 O1 C8 59.9(3)
C9 C8 O1 C1 -176.5(2)
C10 C8 O1 C1 65.5(3)
C7 C8 O1 C1 -59.0(2)
O3 C11 O4 C12 -1.0(5)
C6 C11 O4 C12 177.3(3)
O1B C1B C2B C3B 54.6(3)
C1B C2B C3B C7B -53.9(3)
C1B C2B C3B C4B -172.2(2)
C2B C3B C4B C13B -86.8(3)
C7B C3B C4B C13B 152.2(2)
C2B C3B C4B C5B 148.2(2)
C7B C3B C4B C5B 27.3(2)
C13B C4B C5B C6B -125.5(2)
C3B C4B C5B C6B -1.9(3)
C4B C5B C6B O2B 91.8(3)
C4B C5B C6B C11B -144.9(2)
C4B C5B C6B C7B -23.7(2)
C2B C3B C7B C8B 58.0(3)
C4B C3B C7B C8B -175.9(2)
C2B C3B C7B C6B -168.90(19)
C4B C3B C7B C6B -42.8(2)
O2B C6B C7B C3B -77.0(2)
C11B C6B C7B C3B 160.15(19)
C5B C6B C7B C3B 40.5(2)
O2B C6B C7B C8B 50.5(3)
C11B C6B C7B C8B -72.3(3)
C5B C6B C7B C8B 168.0(2)
C3B C7B C8B O1B -57.0(3)
C6B C7B C8B O1B 179.97(19)
C3B C7B C8B C9B -169.0(2)
C6B C7B C8B C9B 68.0(3)
C3B C7B C8B C10B 64.4(3)
C6B C7B C8B C10B -58.7(3)
O2B C6B C11B O3B 6.8(4)
C7B C6B C11B O3B 128.6(3)
C5B C6B C11B O3B -116.9(3)
O2B C6B C11B O4B -174.4(2)
C7B C6B C11B O4B -52.5(3)
C5B C6B C11B O4B 61.9(3)
C3B C4B C13B C14B 117.7(3)
C5B C4B C13B C14B -123.0(3)
C3B C4B C13B C18B -59.6(4)
C5B C4B C13B C18B 59.8(3)
C18B C13B C14B C15B 0.5(5)
C4B C13B C14B C15B -176.8(3)
C13B C14B C15B C16B 0.7(5)
C14B C15B C16B C17B -1.5(5)
C15B C16B C17B C18B 1.1(5)
C16B C17B C18B C13B 0.2(5)
C14B C13B C18B C17B -1.0(5)
C4B C13B C18B C17B 176.4(3)
C2B C1B O1B C8B -59.4(3)
C9B C8B O1B C1B 175.9(2)
C10B C8B O1B C1B -67.0(3)
C7B C8B O1B C1B 58.2(3)
O3B C11B O4B C12B -0.4(4)
C6B C11B O4B C12B -179.2(2)
O1C C1C C2C C3C -54.3(3)
C1C C2C C3C C7C 52.9(3)
C1C C2C C3C C4C 170.3(2)
C2C C3C C4C C13C 83.8(3)
C7C C3C C4C C13C -155.9(2)
C2C C3C C4C C5C -150.7(2)
C7C C3C C4C C5C -30.4(3)
C13C C4C C5C C6C 131.9(2)
C3C C4C C5C C6C 6.4(3)
C4C C5C C6C O2C -96.4(3)
C4C C5C C6C C11C 142.4(2)
C4C C5C C6C C7C 19.7(3)
C2C C3C C7C C6C 168.81(19)
C4C C3C C7C C6C 43.4(2)
C2C C3C C7C C8C -57.7(3)
C4C C3C C7C C8C 176.9(2)
O2C C6C C7C C3C 79.1(2)
C11C C6C C7C C3C -158.11(19)
C5C C6C C7C C3C -38.6(2)
O2C C6C C7C C8C -48.8(3)
C11C C6C C7C C8C 74.0(3)
C5C C6C C7C C8C -166.5(2)
C3C C7C C8C O1C 57.8(3)
C6C C7C C8C O1C -178.60(19)
C3C C7C C8C C9C 169.8(2)
C6C C7C C8C C9C -66.7(3)
C3C C7C C8C C10C -63.5(3)
C6C C7C C8C C10C 60.1(3)
O2C C6C C11C O3C -9.7(4)
C7C C6C C11C O3C -132.0(3)
C5C C6C C11C O3C 112.4(3)
O2C C6C C11C O4C 172.3(2)
C7C C6C C11C O4C 49.9(3)
C5C C6C C11C O4C -65.6(3)
C3C C4C C13C C14C -121.1(3)
C5C C4C C13C C14C 118.5(3)
C3C C4C C13C C18C 58.5(4)
C5C C4C C13C C18C -61.9(3)
C18C C13C C14C C15C -0.1(5)
C4C C13C C14C C15C 179.6(3)
C13C C14C C15C C16C -1.0(5)
C14C C15C C16C C17C 1.4(5)
C15C C16C C17C C18C -0.7(5)
C16C C17C C18C C13C -0.4(5)
C14C C13C C18C C17C 0.8(5)
C4C C13C C18C C17C -178.9(3)
C2C C1C O1C C8C 60.6(3)
C9C C8C O1C C1C -176.5(2)
C10C C8C O1C C1C 66.2(3)
C7C C8C O1C C1C -59.6(3)
O3C C11C O4C C12C -0.9(4)
C6C C11C O4C C12C 177.2(3)
